data_7238472
loop_
_publ_author_name
'God\'o, Attila J.'
'B\'enyei, Attila Cs.'
'Duff, Brian'
'Egan, Denise A.'
'Bugly\'o, P\'eter'

_publ_section_title
;
 Synthesis and X-ray diffraction structures of novel half-sandwich
 Os(ii)-and Ru(ii)-hydroxamate complexes
;
_journal_issue 4
_journal_name_full 'RSC Adv.'
_journal_page_first 1486
_journal_paper_doi 10.1039/C1RA00998B
_journal_volume 2
_journal_year 2012
_chemical_formula_moiety 'C28 H40 F6 N2 O10 Ru2 S2'
_chemical_formula_sum 'C28 H40 F6 N2 O10 Ru2 S2'
_chemical_formula_weight 944.88
_space_group_IT_number 2
_space_group_name_Hall '-P 1'
_space_group_name_H-M_alt 'P -1'
_symmetry_cell_setting triclinic
_symmetry_space_group_name_Hall '-P 1'
_symmetry_space_group_name_H-M 'P -1'
_atom_sites_solution_hydrogens geom
_atom_sites_solution_primary direct
_atom_sites_solution_secondary difmap
_audit_creation_date 2011-06-02T18:54:37-00:00
_audit_creation_method 'WinGX routine CIF_UPDATE'
_cell_angle_alpha 99.830(10)
_cell_angle_beta 103.220(10)
_cell_angle_gamma 105.480(10)
_cell_formula_units_Z 2
_cell_length_a 9.3370(10)
_cell_length_b 12.2720(10)
_cell_length_c 17.7630(10)
_cell_measurement_reflns_used 25
_cell_measurement_temperature 293(2)
_cell_measurement_theta_max 15.47
_cell_measurement_theta_min 6.59
_cell_volume 1850.4(3)
_computing_cell_refinement 'MACH3/PC (Enraf Nonius, 1996)'
_computing_data_collection 'MACH3/PC (Enraf Nonius, 1996)'
_computing_data_reduction 'XCAD4 (Harms & Wocadlo, 1995)'
_computing_molecular_graphics 'Ortep-3 for Windows (Farrugia, 1997)'
_computing_publication_material 'WinGX publication routines (Farrugia, 1999)'
_computing_structure_refinement 'SHELXL-97 (Sheldrick, 2008)'
_computing_structure_solution 'SIR92 (Giacovazzo et al, 1993)'
_diffrn_ambient_temperature 293(2)
_diffrn_measured_fraction_theta_full 0.981
_diffrn_measured_fraction_theta_max 0.981
_diffrn_measurement_device_type 'Enraf Nonius MACH3'
_diffrn_measurement_method 'non-profiled \w/2\t scans'
_diffrn_radiation_monochromator graphite
_diffrn_radiation_type MoK\a
_diffrn_radiation_wavelength 0.71073
_diffrn_reflns_av_R_equivalents 0.0808
_diffrn_reflns_av_unetI/netI 0.0471
_diffrn_reflns_limit_h_max 11
_diffrn_reflns_limit_h_min 0
_diffrn_reflns_limit_k_max 14
_diffrn_reflns_limit_k_min -14
_diffrn_reflns_limit_l_max 20
_diffrn_reflns_limit_l_min -21
_diffrn_reflns_number 7046
_diffrn_reflns_theta_full 25.33
_diffrn_reflns_theta_max 25.33
_diffrn_reflns_theta_min 2.63
_diffrn_source 'Enraf Nonius FR590'
_diffrn_standards_decay_% 1
_diffrn_standards_interval_count 114
_diffrn_standards_interval_time 60
_diffrn_standards_number 4
_exptl_absorpt_coefficient_mu 1.012
_exptl_absorpt_correction_T_max 0.9934
_exptl_absorpt_correction_T_min 0.7717
_exptl_absorpt_correction_type psi-scan
_exptl_absorpt_process_details
;
North A.C.T., Phillips D.C. & Mathews F.S. (1968) Acta. Cryst. A24, 351
Number of psi-scan sets used was 3
Theta correction was applied.
Averaged transmission function was used.
No Fourier smoothing was applied.
;
_exptl_crystal_colour orange
_exptl_crystal_density_diffrn 1.696
_exptl_crystal_density_method 'not measured'
_exptl_crystal_description prism
_exptl_crystal_F_000 952
_exptl_crystal_size_max 0.25
_exptl_crystal_size_mid 0.2
_exptl_crystal_size_min 0.12
_refine_diff_density_max 1.412
_refine_diff_density_min -0.635
_refine_diff_density_rms 0.122
_refine_ls_extinction_method none
_refine_ls_goodness_of_fit_ref 1.11
_refine_ls_hydrogen_treatment constr
_refine_ls_matrix_type full
_refine_ls_number_parameters 534
_refine_ls_number_reflns 6618
_refine_ls_number_restraints 0
_refine_ls_restrained_S_all 1.11
_refine_ls_R_factor_all 0.0864
_refine_ls_R_factor_gt 0.0581
_refine_ls_shift/su_max 0.002
_refine_ls_shift/su_mean 0
_refine_ls_structure_factor_coef Fsqd
_refine_ls_weighting_details 'calc w=1/[\s^2^(Fo^2^)+(0.0760P)^2^+6.4524P] where P=(Fo^2^+2Fc^2^)/3'
_refine_ls_weighting_scheme calc
_refine_ls_wR_factor_ref 0.1704
_reflns_number_gt 4812
_reflns_number_total 6618
_reflns_threshold_expression >2\s(I)
_cod_data_source_file c1ra00998b.txt
_cod_data_source_block 5
_cod_original_cell_volume 1850.3(3)
_cod_database_code 7238472

loop_
_symmetry_equiv_pos_as_xyz
'x, y, z'
'-x, -y, -z'

loop_
_atom_site_label
_atom_site_fract_x
_atom_site_fract_y
_atom_site_fract_z
_atom_site_U_iso_or_equiv
_atom_site_adp_type
_atom_site_calc_flag
_atom_site_refinement_flags
_atom_site_occupancy
_atom_site_disorder_assembly
_atom_site_disorder_group
_atom_site_type_symbol
C1 0.2610(10) 0.5106(7) 0.7389(5) 0.055(2) Uani d . 1 . . C
C2 0.5487(10) 0.5918(8) 0.7698(7) 0.076(3) Uani d . 1 . . C
H2A 0.5361 0.6654 0.7898 0.114 Uiso calc R 1 . . H
H2B 0.6001 0.5983 0.7289 0.114 Uiso calc R 1 . . H
H2C 0.61 0.5705 0.8125 0.114 Uiso calc R 1 . . H
C3 0.2438(13) 0.6222(8) 0.7758(7) 0.082(3) Uani d . 1 . . C
H3A 0.14 0.6088 0.7797 0.123 Uiso calc R 1 . . H
H3B 0.2641 0.6764 0.7435 0.123 Uiso calc R 1 . . H
H3C 0.3162 0.6538 0.8282 0.123 Uiso calc R 1 . . H
C7 0.0427(10) 0.2283(11) 0.8237(6) 0.085(3) Uani d . 1 . . C
H7A 0.0176 0.2687 0.8676 0.127 Uiso calc R 1 . . H
H7B 0.0309 0.1493 0.8271 0.127 Uiso calc R 1 . . H
H7C -0.0259 0.2283 0.7744 0.127 Uiso calc R 1 . . H
C8 0.2648(13) 0.4467(11) 0.9437(6) 0.093(4) Uani d . 1 . . C
H8A 0.2479 0.4028 0.9825 0.139 Uiso calc R 1 . . H
H8B 0.1723 0.4643 0.9215 0.139 Uiso calc R 1 . . H
H8C 0.3489 0.5181 0.9689 0.139 Uiso calc R 1 . . H
C10 0.1135(10) 0.2845(7) 0.5273(4) 0.0527(19) Uani d . 1 . . C
C12 -0.0189(9) 0.2443(7) 0.5523(5) 0.057(2) Uani d . 1 . . C
H12 -0.0914 0.2839 0.547 0.068 Uiso calc . 1 . . H
C13 -0.0469(9) 0.1466(7) 0.5852(5) 0.058(2) Uani d . 1 . . C
H13 -0.1377 0.1215 0.5996 0.069 Uiso calc . 1 . . H
C14 0.0626(10) 0.0875(7) 0.5960(5) 0.058(2) Uani d . 1 . . C
C15 0.1964(10) 0.1240(7) 0.5705(4) 0.0517(19) Uani d . 1 . . C
H15 0.267 0.0828 0.5744 0.062 Uiso calc . 1 . . H
C16 0.2227(10) 0.2240(7) 0.5387(4) 0.0537(19) Uani d . 1 . . C
H16 0.3141 0.2502 0.5251 0.064 Uiso calc . 1 . . H
C17 0.0442(13) -0.0086(8) 0.6378(6) 0.077(3) Uani d . 1 . . C
H17A 0.119 0.0177 0.6895 0.115 Uiso calc R 1 . . H
H17B 0.0602 -0.0744 0.6071 0.115 Uiso calc R 1 . . H
H17C -0.0586 -0.0312 0.6436 0.115 Uiso calc R 1 . . H
C18 0.1376(13) 0.3919(8) 0.4936(5) 0.070(3) Uani d . 1 . . C
H18 0.0936 0.4451 0.5213 0.084 Uiso calc R 1 . . H
C19 0.3080(15) 0.4571(9) 0.5068(7) 0.097(4) Uani d . 1 . . C
H19A 0.3646 0.4678 0.5614 0.145 Uiso calc R 1 . . H
H19B 0.318 0.5319 0.4951 0.145 Uiso calc R 1 . . H
H19C 0.3489 0.4128 0.4723 0.145 Uiso calc R 1 . . H
C20 0.0465(15) 0.3546(11) 0.4063(6) 0.099(4) Uani d . 1 . . C
H20A 0.0608 0.4213 0.384 0.148 Uiso calc R 1 . . H
H20B -0.0617 0.3206 0.401 0.148 Uiso calc R 1 . . H
H20C 0.0826 0.2982 0.3785 0.148 Uiso calc R 1 . . H
C21 0.5561(12) 0.1621(8) 0.8322(6) 0.068(2) Uani d . 1 . . C
C22 0.6704(10) 0.2731(8) 0.8737(5) 0.062(2) Uani d . 1 . . C
H22 0.6998 0.2944 0.9291 0.074 Uiso calc . 1 . . H
C23 0.7386(9) 0.3503(8) 0.8323(5) 0.061(2) Uani d . 1 . . C
H23 0.8104 0.4226 0.8605 0.074 Uiso calc . 1 . . H
C24 0.6986(9) 0.3186(8) 0.7484(5) 0.055(2) Uani d . 1 . . C
C25 0.5906(9) 0.2094(7) 0.7061(5) 0.0533(19) Uani d . 1 . . C
H25 0.5666 0.1874 0.6508 0.064 Uiso calc . 1 . . H
C26 0.5178(10) 0.1324(7) 0.7473(5) 0.063(2) Uani d . 1 . . C
H26 0.4438 0.0613 0.7184 0.075 Uiso calc . 1 . . H
C27 0.7628(11) 0.4021(9) 0.7025(6) 0.076(3) Uani d . 1 . . C
H27A 0.8495 0.385 0.6888 0.114 Uiso calc R 1 . . H
H27B 0.7963 0.4805 0.7348 0.114 Uiso calc R 1 . . H
H27C 0.6838 0.3941 0.6547 0.114 Uiso calc R 1 . . H
C28 0.471(2) 0.0770(12) 0.8732(8) 0.122(5) Uani d . 1 . . C
H28 0.3716 0.0334 0.8326 0.147 Uiso calc R 1 . . H
C29 0.424(2) 0.1382(19) 0.9404(12) 0.171(8) Uani d . 1 . . C
H29A 0.3752 0.082 0.9658 0.257 Uiso calc R 1 . . H
H29B 0.3527 0.1767 0.9193 0.257 Uiso calc R 1 . . H
H29C 0.5147 0.1947 0.9786 0.257 Uiso calc R 1 . . H
C30 0.543(4) -0.0083(15) 0.8848(13) 0.262(16) Uani d . 1 . . C
H30A 0.4706 -0.0844 0.8579 0.393 Uiso calc R 1 . . H
H30B 0.5783 -0.0034 0.9408 0.393 Uiso calc R 1 . . H
H30C 0.6305 0.0049 0.8636 0.393 Uiso calc R 1 . . H
C70 -0.030(3) 0.838(2) 0.8846(18) 0.199(12) Uani d . 1 . . C
C11 0.3045(10) 0.3762(8) 0.8783(5) 0.060(2) Uani d . 1 . . C
N1 0.3967(7) 0.5026(5) 0.7365(4) 0.0521(16) Uani d . 1 . . N
N11 0.2005(7) 0.2860(7) 0.8268(4) 0.0577(18) Uani d . 1 . . N
O1 0.4056(5) 0.3939(4) 0.7032(3) 0.0451(11) Uani d . 1 . . O
O2 0.1413(6) 0.4191(5) 0.7099(3) 0.0554(14) Uani d . 1 . . O
O11 0.2461(5) 0.2321(4) 0.7639(3) 0.0455(12) Uani d . 1 . . O
O12 0.4426(6) 0.4104(5) 0.8731(3) 0.0584(14) Uani d . 1 . . O
O21 0.1861(11) 0.7528(10) 0.9328(6) 0.136(4) Uani d . 1 . . O
O22 0.014(2) 0.767(2) 1.0052(9) 0.313(13) Uani d . 1 . . O
O23 -0.0676(15) 0.6258(10) 0.8722(10) 0.204(7) Uani d . 1 . . O
F21 -0.021(4) 0.805(2) 0.8091(13) 0.374(18) Uani d . 1 . . F
F22 0.049(2) 0.9311(12) 0.9144(14) 0.280(10) Uani d . 1 . . F
F23 -0.175(2) 0.8178(16) 0.8856(19) 0.391(19) Uani d . 1 . . F
S1 0.5258(5) 0.1246(4) 0.4380(2) 0.0523(16) Uani d P 0.663(14) A 1 S
O13 0.374(3) 0.0364(16) 0.4275(14) 0.105(6) Uani d P 0.663(14) A 1 O
O14 0.581(3) 0.2214(18) 0.5079(16) 0.089(9) Uani d P 0.663(14) A 1 O
O15 0.639(5) 0.079(4) 0.4075(15) 0.079(6) Uani d P 0.663(14) A 1 O
C60 0.414(6) 0.155(6) 0.3640(19) 0.21(3) Uani d P 0.663(14) A 1 C
F11 0.379(3) 0.2596(17) 0.3749(14) 0.132(8) Uani d P 0.663(14) A 1 F
F12 0.626(4) 0.2923(18) 0.3787(15) 0.151(9) Uani d P 0.663(14) A 1 F
F13 0.382(3) 0.098(2) 0.2892(14) 0.160(12) Uani d P 0.663(14) A 1 F
S1A 0.5963(13) 0.1889(11) 0.4235(6) 0.077(4) Uani d P 0.337(14) A 2 S
O13A 0.658(9) 0.093(7) 0.432(3) 0.075(12) Uani d P 0.337(14) A 2 O
O14A 0.352(9) 0.060(5) 0.405(5) 0.20(3) Uani d P 0.337(14) A 2 O
O15A 0.585(9) 0.211(6) 0.506(3) 0.14(3) Uani d P 0.337(14) A 2 O
C60A 0.485(4) 0.198(3) 0.361(3) 0.055(10) Uani d P 0.337(14) A 2 C
F11A 0.325(4) 0.202(2) 0.369(3) 0.096(10) Uani d P 0.337(14) A 2 F
F12A 0.583(9) 0.246(5) 0.340(3) 0.17(2) Uani d P 0.337(14) A 2 F
F13A 0.459(6) 0.146(4) 0.2948(19) 0.116(15) Uani d P 0.337(14) A 2 F
S2 0.0243(4) 0.7227(3) 0.92847(18) 0.0914(9) Uani d . 1 . . S
Ru1 0.17941(6) 0.27425(5) 0.65066(3) 0.04133(19) Uani d . 1 . . Ru
Ru2 0.48902(7) 0.29973(5) 0.78639(3) 0.04259(19) Uani d . 1 . . Ru

loop_
_atom_site_aniso_label
_atom_site_aniso_U_11
_atom_site_aniso_U_22
_atom_site_aniso_U_33
_atom_site_aniso_U_12
_atom_site_aniso_U_13
_atom_site_aniso_U_23
C1 0.053(5) 0.052(5) 0.056(5) 0.022(4) 0.010(4) -0.001(4)
C2 0.056(5) 0.050(5) 0.104(8) 0.005(4) 0.015(5) 0.003(5)
C3 0.090(7) 0.056(5) 0.094(7) 0.036(5) 0.023(6) -0.013(5)
C7 0.049(5) 0.128(10) 0.074(6) 0.017(6) 0.028(5) 0.019(6)
C8 0.083(7) 0.127(10) 0.063(6) 0.042(7) 0.028(5) -0.013(6)
C10 0.062(5) 0.057(5) 0.036(4) 0.024(4) 0.009(3) 0.002(3)
C12 0.051(5) 0.062(5) 0.045(4) 0.025(4) -0.002(4) -0.005(4)
C13 0.044(4) 0.054(5) 0.054(5) -0.001(4) -0.001(4) 0.002(4)
C14 0.069(5) 0.039(4) 0.042(4) 0.004(4) -0.005(4) -0.001(3)
C15 0.061(5) 0.045(4) 0.041(4) 0.023(4) 0.004(4) -0.005(3)
C16 0.065(5) 0.054(5) 0.039(4) 0.020(4) 0.017(4) 0.001(3)
C17 0.100(8) 0.051(5) 0.059(5) 0.007(5) 0.011(5) 0.006(4)
C18 0.100(8) 0.064(6) 0.055(5) 0.040(5) 0.021(5) 0.019(4)
C19 0.123(10) 0.059(6) 0.091(8) 0.007(6) 0.020(7) 0.022(6)
C20 0.128(10) 0.098(9) 0.072(7) 0.041(8) 0.013(7) 0.040(6)
C21 0.084(7) 0.063(6) 0.064(6) 0.031(5) 0.019(5) 0.022(5)
C22 0.052(5) 0.078(6) 0.049(5) 0.027(4) 0.002(4) 0.006(4)
C23 0.041(4) 0.072(6) 0.063(5) 0.017(4) 0.006(4) 0.007(4)
C24 0.042(4) 0.070(5) 0.062(5) 0.035(4) 0.016(4) 0.013(4)
C25 0.050(4) 0.062(5) 0.052(4) 0.030(4) 0.017(4) 0.003(4)
C26 0.063(5) 0.053(5) 0.063(5) 0.023(4) 0.005(4) -0.001(4)
C27 0.067(6) 0.086(7) 0.083(7) 0.025(5) 0.038(5) 0.017(6)
C28 0.215(17) 0.099(10) 0.093(9) 0.070(11) 0.074(11) 0.055(8)
C29 0.170(18) 0.23(2) 0.170(18) 0.081(16) 0.073(14) 0.124(17)
C30 0.60(5) 0.109(13) 0.20(2) 0.18(2) 0.21(3) 0.096(14)
C70 0.15(2) 0.17(2) 0.18(2) -0.041(17) -0.032(17) 0.043(19)
C11 0.057(5) 0.081(6) 0.038(4) 0.024(5) 0.015(4) -0.001(4)
N1 0.051(4) 0.034(3) 0.063(4) 0.011(3) 0.009(3) 0.001(3)
N11 0.044(4) 0.087(5) 0.042(3) 0.021(4) 0.021(3) 0.007(3)
O1 0.042(3) 0.040(3) 0.051(3) 0.013(2) 0.014(2) 0.004(2)
O2 0.045(3) 0.053(3) 0.063(3) 0.019(3) 0.014(3) -0.003(3)
O11 0.036(3) 0.049(3) 0.045(3) 0.006(2) 0.013(2) 0.005(2)
O12 0.054(3) 0.066(4) 0.044(3) 0.016(3) 0.011(2) -0.008(3)
O21 0.093(6) 0.178(10) 0.116(7) 0.048(7) 0.020(5) -0.008(7)
O22 0.223(17) 0.59(4) 0.149(12) 0.09(2) 0.126(13) 0.130(18)
O23 0.154(11) 0.090(7) 0.266(16) -0.011(7) -0.012(10) -0.039(9)
F21 0.64(5) 0.29(2) 0.198(17) 0.19(3) 0.03(2) 0.121(18)
F22 0.230(16) 0.108(9) 0.44(3) 0.027(10) 0.026(17) 0.053(13)
F23 0.147(12) 0.201(16) 0.69(5) 0.088(12) -0.030(19) -0.07(2)
S1 0.051(3) 0.046(3) 0.059(2) 0.013(2) 0.0187(15) 0.0102(16)
O13 0.085(9) 0.074(10) 0.149(14) -0.007(8) 0.029(9) 0.065(10)
O14 0.099(15) 0.061(9) 0.086(18) 0.023(9) 0.012(12) -0.014(9)
O15 0.085(13) 0.090(14) 0.051(14) 0.054(11) -0.007(12) -0.018(12)
C60 0.19(4) 0.37(7) 0.068(17) 0.18(5) 0.01(2) -0.05(3)
F11 0.20(2) 0.132(15) 0.123(14) 0.133(17) 0.058(15) 0.053(14)
F12 0.22(2) 0.078(10) 0.18(2) 0.019(11) 0.13(2) 0.033(11)
F13 0.154(19) 0.19(2) 0.096(12) 0.103(17) -0.033(11) -0.039(13)
S1A 0.075(6) 0.071(8) 0.079(6) 0.028(6) 0.020(5) -0.001(5)
O13A 0.07(2) 0.09(2) 0.04(3) 0.028(16) 0.00(2) -0.03(2)
O14A 0.20(5) 0.17(4) 0.39(9) 0.10(3) 0.20(6) 0.23(5)
O15A 0.21(6) 0.22(6) 0.04(3) 0.14(5) 0.04(3) 0.02(3)
C60A 0.07(2) 0.044(14) 0.08(3) 0.041(15) 0.05(2) 0.035(17)
F11A 0.097(17) 0.064(15) 0.13(2) 0.056(15) 0.018(14) -0.008(17)
F12A 0.30(7) 0.17(5) 0.13(4) 0.13(6) 0.13(5) 0.08(4)
F13A 0.21(5) 0.09(2) 0.035(13) 0.06(2) 0.01(2) 0.011(14)
S2 0.092(2) 0.093(2) 0.0765(18) 0.0160(17) 0.0234(16) 0.0121(16)
Ru1 0.0386(3) 0.0400(3) 0.0389(3) 0.0117(2) 0.0074(2) -0.0005(2)
Ru2 0.0393(3) 0.0455(4) 0.0386(3) 0.0137(3) 0.0092(2) 0.0016(3)

loop_
_atom_type_symbol
_atom_type_description
_atom_type_scat_dispersion_real
_atom_type_scat_dispersion_imag
_atom_type_scat_source
C C 0.0033 0.0016 'International Tables Vol C Tables 4.2.6.8 and 6.1.1.4'
H H 0 0 'International Tables Vol C Tables 4.2.6.8 and 6.1.1.4'
N N 0.0061 0.0033 'International Tables Vol C Tables 4.2.6.8 and 6.1.1.4'
O O 0.0106 0.006 'International Tables Vol C Tables 4.2.6.8 and 6.1.1.4'
F F 0.0171 0.0103 'International Tables Vol C Tables 4.2.6.8 and 6.1.1.4'
S S 0.1246 0.1234 'International Tables Vol C Tables 4.2.6.8 and 6.1.1.4'
Ru Ru -1.2594 0.8363 'International Tables Vol C Tables 4.2.6.8 and 6.1.1.4'

loop_
_geom_angle_atom_site_label_1
_geom_angle_atom_site_label_2
_geom_angle_atom_site_label_3
_geom_angle
O2 C1 N1 119.0(7)
O2 C1 C3 119.7(8)
N1 C1 C3 121.3(8)
N1 C2 H2A 109.5
N1 C2 H2B 109.5
H2A C2 H2B 109.5
N1 C2 H2C 109.5
H2A C2 H2C 109.5
H2B C2 H2C 109.5
C1 C3 H3A 109.5
C1 C3 H3B 109.5
H3A C3 H3B 109.5
C1 C3 H3C 109.5
H3A C3 H3C 109.5
H3B C3 H3C 109.5
N11 C7 H7A 109.5
N11 C7 H7B 109.5
H7A C7 H7B 109.5
N11 C7 H7C 109.5
H7A C7 H7C 109.5
H7B C7 H7C 109.5
C11 C8 H8A 109.5
C11 C8 H8B 109.5
H8A C8 H8B 109.5
C11 C8 H8C 109.5
H8A C8 H8C 109.5
H8B C8 H8C 109.5
C12 C10 C16 116.6(8)
C12 C10 C18 120.1(8)
C16 C10 C18 123.2(8)
C12 C10 Ru1 69.5(4)
C16 C10 Ru1 69.7(4)
C18 C10 Ru1 129.0(6)
C10 C12 C13 123.0(8)
C10 C12 Ru1 72.4(4)
C13 C12 Ru1 72.8(4)
C10 C12 H12 118.5
C13 C12 H12 118.5
Ru1 C12 H12 128.7
C14 C13 C12 119.6(8)
C14 C13 Ru1 71.7(4)
C12 C13 Ru1 69.1(4)
C14 C13 H13 120.2
C12 C13 H13 120.2
Ru1 C13 H13 131.8
C13 C14 C15 119.2(8)
C13 C14 C17 121.0(9)
C15 C14 C17 119.7(9)
C13 C14 Ru1 70.9(4)
C15 C14 Ru1 71.3(4)
C17 C14 Ru1 126.9(6)
C14 C15 C16 119.8(7)
C14 C15 Ru1 71.1(4)
C16 C15 Ru1 68.8(4)
C14 C15 H15 120.1
C16 C15 H15 120.1
Ru1 C15 H15 133.1
C10 C16 C15 121.7(8)
C10 C16 Ru1 72.1(4)
C15 C16 Ru1 72.9(4)
C10 C16 H16 119.2
C15 C16 H16 119.2
Ru1 C16 H16 128
C14 C17 H17A 109.5
C14 C17 H17B 109.5
H17A C17 H17B 109.5
C14 C17 H17C 109.5
H17A C17 H17C 109.5
H17B C17 H17C 109.5
C20 C18 C19 112.2(9)
C20 C18 C10 108.3(8)
C19 C18 C10 112.8(8)
C20 C18 H18 107.8
C19 C18 H18 107.8
C10 C18 H18 107.8
C18 C19 H19A 109.5
C18 C19 H19B 109.5
H19A C19 H19B 109.5
C18 C19 H19C 109.5
H19A C19 H19C 109.5
H19B C19 H19C 109.5
C18 C20 H20A 109.5
C18 C20 H20B 109.5
H20A C20 H20B 109.5
C18 C20 H20C 109.5
H20A C20 H20C 109.5
H20B C20 H20C 109.5
C26 C21 C22 117.1(8)
C26 C21 C28 118.7(10)
C22 C21 C28 124.2(10)
C26 C21 Ru2 70.4(5)
C22 C21 Ru2 70.1(5)
C28 C21 Ru2 128.6(8)
C23 C22 C21 121.4(8)
C23 C22 Ru2 71.2(5)
C21 C22 Ru2 71.2(5)
C23 C22 H22 119.3
C21 C22 H22 119.3
Ru2 C22 H22 131.2
C22 C23 C24 120.2(8)
C22 C23 Ru2 70.8(5)
C24 C23 Ru2 71.8(5)
C22 C23 H23 119.9
C24 C23 H23 119.9
Ru2 C23 H23 130
C25 C24 C23 119.8(8)
C25 C24 C27 118.8(8)
C23 C24 C27 121.3(8)
C25 C24 Ru2 71.7(4)
C23 C24 Ru2 70.3(5)
C27 C24 Ru2 127.6(6)
C24 C25 C26 120.3(8)
C24 C25 Ru2 70.9(4)
C26 C25 Ru2 69.8(5)
C24 C25 H25 119.9
C26 C25 H25 119.9
Ru2 C25 H25 132.5
C25 C26 C21 121.1(8)
C25 C26 Ru2 72.2(5)
C21 C26 Ru2 71.2(5)
C25 C26 H26 119.4
C21 C26 H26 119.4
Ru2 C26 H26 129.8
C24 C27 H27A 109.5
C24 C27 H27B 109.5
H27A C27 H27B 109.5
C24 C27 H27C 109.5
H27A C27 H27C 109.5
H27B C27 H27C 109.5
C30 C28 C29 120.1(14)
C30 C28 C21 110.6(15)
C29 C28 C21 112.4(12)
C30 C28 H28 103.9
C29 C28 H28 103.9
C21 C28 H28 103.9
C28 C29 H29A 109.5
C28 C29 H29B 109.5
H29A C29 H29B 109.5
C28 C29 H29C 109.5
H29A C29 H29C 109.5
H29B C29 H29C 109.5
C28 C30 H30A 109.5
C28 C30 H30B 109.5
H30A C30 H30B 109.5
C28 C30 H30C 109.5
H30A C30 H30C 109.5
H30B C30 H30C 109.5
F22 C70 F23 115(4)
F22 C70 F21 111(3)
F23 C70 F21 111(2)
F22 C70 S2 116(2)
F23 C70 S2 102.5(19)
F21 C70 S2 101(2)
O12 C11 N11 120.7(7)
O12 C11 C8 118.0(8)
N11 C11 C8 121.3(8)
C1 N1 O1 118.4(6)
C1 N1 C2 128.8(7)
O1 N1 C2 112.7(6)
C11 N11 O11 116.8(6)
C11 N11 C7 130.2(7)
O11 N11 C7 113.0(7)
N1 O1 Ru1 109.5(4)
N1 O1 Ru2 116.2(4)
Ru1 O1 Ru2 97.7(2)
C1 O2 Ru1 115.3(5)
N11 O11 Ru2 110.1(4)
N11 O11 Ru1 117.0(4)
Ru2 O11 Ru1 97.71(19)
C11 O12 Ru2 114.6(5)
O14 S1 O15 119.5(17)
O14 S1 O13 116.3(15)
O15 S1 O13 116(2)
O14 S1 C60 110(2)
O15 S1 C60 108.1(17)
O13 S1 C60 79(2)
F13 C60 F11 115(4)
F13 C60 S1 122(3)
F11 C60 S1 121(3)
C60A S1A O13A 130(2)
C60A S1A O15A 122(3)
O13A S1A O15A 94(4)
C60A S1A F12A 40(3)
O13A S1A F12A 123(3)
O15A S1A F12A 143(3)
F12A C60A F13A 75(4)
F12A C60A S1A 87(4)
F13A C60A S1A 123(3)
F12A C60A F11A 141(4)
F13A C60A F11A 104(4)
S1A C60A F11A 121(3)
C60A F12A F13A 54(4)
C60A F12A S1A 52(3)
F13A F12A S1A 90(3)
C60A F13A F12A 51(3)
O23 S2 O22 129.9(12)
O23 S2 O21 114.8(8)
O22 S2 O21 107.6(9)
O23 S2 C70 101.3(10)
O22 S2 C70 95.3(16)
O21 S2 C70 101.2(11)
O2 Ru1 O1 76.77(19)
O2 Ru1 C12 91.2(3)
O1 Ru1 C12 139.2(3)
O2 Ru1 C16 135.1(3)
O1 Ru1 C16 93.1(3)
C12 Ru1 C16 68.2(3)
O2 Ru1 O11 88.3(2)
O1 Ru1 O11 77.92(19)
C12 Ru1 O11 141.4(3)
C16 Ru1 O11 132.8(3)
O2 Ru1 C10 102.2(3)
O1 Ru1 C10 106.1(3)
C12 Ru1 C10 38.0(3)
C16 Ru1 C10 38.2(3)
O11 Ru1 C10 169.3(2)
O2 Ru1 C13 107.5(3)
O1 Ru1 C13 174.0(3)
C12 Ru1 C13 38.1(3)
C16 Ru1 C13 80.9(3)
O11 Ru1 C13 106.1(3)
C10 Ru1 C13 69.2(3)
O2 Ru1 C14 141.0(3)
O1 Ru1 C14 139.9(3)
C12 Ru1 C14 68.3(3)
C16 Ru1 C14 68.9(3)
O11 Ru1 C14 88.5(3)
C10 Ru1 C14 82.1(3)
C13 Ru1 C14 37.4(3)
O2 Ru1 C15 170.8(3)
O1 Ru1 C15 107.8(3)
C12 Ru1 C15 80.2(3)
C16 Ru1 C15 38.3(3)
O11 Ru1 C15 100.3(2)
C10 Ru1 C15 69.0(3)
C13 Ru1 C15 67.4(3)
C14 Ru1 C15 37.6(3)
O12 Ru2 O11 76.3(2)
O12 Ru2 C22 92.0(3)
O11 Ru2 C22 128.9(3)
O12 Ru2 O1 87.3(2)
O11 Ru2 O1 77.90(19)
C22 Ru2 O1 152.2(3)
O12 Ru2 C26 147.3(3)
O11 Ru2 C26 94.8(3)
C22 Ru2 C26 68.9(3)
O1 Ru2 C26 122.1(3)
O12 Ru2 C23 100.0(3)
O11 Ru2 C23 166.7(3)
C22 Ru2 C23 38.0(3)
O1 Ru2 C23 114.9(3)
C26 Ru2 C23 81.4(3)
O12 Ru2 C21 111.1(3)
O11 Ru2 C21 99.4(3)
C22 Ru2 C21 38.8(4)
O1 Ru2 C21 160.5(3)
C26 Ru2 C21 38.4(3)
C23 Ru2 C21 69.8(4)
O12 Ru2 C24 130.1(3)
O11 Ru2 C24 151.3(3)
C22 Ru2 C24 68.4(3)
O1 Ru2 C24 91.0(3)
C26 Ru2 C24 68.6(3)
C23 Ru2 C24 37.9(3)
C21 Ru2 C24 82.3(4)
O12 Ru2 C25 167.3(3)
O11 Ru2 C25 116.3(3)
C22 Ru2 C25 80.6(3)
O1 Ru2 C25 94.4(3)
C26 Ru2 C25 38.0(3)
C23 Ru2 C25 67.9(3)
C21 Ru2 C25 69.2(3)
C24 Ru2 C25 37.4(3)

loop_
_geom_bond_atom_site_label_1
_geom_bond_atom_site_label_2
_geom_bond_distance
C1 O2 1.282(9)
C1 N1 1.306(10)
C1 C3 1.481(11)
C2 N1 1.459(10)
C2 H2A 0.96
C2 H2B 0.96
C2 H2C 0.96
C3 H3A 0.96
C3 H3B 0.96
C3 H3C 0.96
C7 N11 1.439(11)
C7 H7A 0.96
C7 H7B 0.96
C7 H7C 0.96
C8 C11 1.504(11)
C8 H8A 0.96
C8 H8B 0.96
C8 H8C 0.96
C10 C12 1.404(12)
C10 C16 1.411(11)
C10 C18 1.523(12)
C10 Ru1 2.172(8)
C12 C13 1.409(12)
C12 Ru1 2.134(7)
C12 H12 0.93
C13 C14 1.401(12)
C13 Ru1 2.182(7)
C13 H13 0.93
C14 C15 1.412(12)
C14 C17 1.491(12)
C14 Ru1 2.192(7)
C15 C16 1.423(12)
C15 Ru1 2.194(7)
C15 H15 0.93
C16 Ru1 2.140(7)
C16 H16 0.93
C17 H17A 0.96
C17 H17B 0.96
C17 H17C 0.96
C18 C20 1.511(13)
C18 C19 1.521(15)
C18 H18 0.98
C19 H19A 0.96
C19 H19B 0.96
C19 H19C 0.96
C20 H20A 0.96
C20 H20B 0.96
C20 H20C 0.96
C21 C26 1.425(12)
C21 C22 1.435(13)
C21 C28 1.529(16)
C21 Ru2 2.170(9)
C22 C23 1.404(13)
C22 Ru2 2.155(8)
C22 H22 0.93
C23 C24 1.408(12)
C23 Ru2 2.160(8)
C23 H23 0.93
C24 C25 1.401(12)
C24 C27 1.501(13)
C24 Ru2 2.180(8)
C25 C26 1.418(13)
C25 Ru2 2.191(7)
C25 H25 0.93
C26 Ru2 2.160(8)
C26 H26 0.93
C27 H27A 0.96
C27 H27B 0.96
C27 H27C 0.96
C28 C30 1.41(2)
C28 C29 1.51(2)
C28 H28 0.98
C29 H29A 0.96
C29 H29B 0.96
C29 H29C 0.96
C30 H30A 0.96
C30 H30B 0.96
C30 H30C 0.96
C70 F22 1.14(2)
C70 F23 1.31(3)
C70 F21 1.36(4)
C70 S2 1.86(3)
C11 O12 1.275(10)
C11 N11 1.296(11)
N1 O1 1.397(7)
N11 O11 1.408(8)
O1 Ru1 2.113(5)
O1 Ru2 2.159(5)
O2 Ru1 2.065(5)
O11 Ru2 2.112(5)
O11 Ru1 2.158(5)
O12 Ru2 2.075(5)
O21 S2 1.436(10)
O22 S2 1.413(16)
O23 S2 1.344(11)
S1 O14 1.45(2)
S1 O15 1.48(4)
S1 O13 1.489(19)
S1 C60 1.64(4)
C60 F13 1.32(3)
C60 F11 1.40(5)
S1A C60A 1.38(4)
S1A O13A 1.46(9)
S1A O15A 1.48(5)
S1A F12A 1.74(5)
C60A F12A 1.12(6)
C60A F13A 1.17(5)
C60A F11A 1.54(5)
F12A F13A 1.40(8)
